data_7221345
loop_
_publ_author_name
'Frank, K. P.'
'Straehle, J.'
'Weidlein, J.'

_publ_section_title
;
 Darstellung, Schwingungsspektrum und Kristallstruktur des
 Decabromo-mue-nitrido-ditantalats(V) Ta2 N Br10(3-). Ein Komplex Mit
 Symmetrischer Ta=N=Ta-Bruecke
;
_journal_name_full
;
Zeitschrift fuer Naturforschung, Teil B. Anorganische Chemie, Organische 
Chemie (33,1978-41,1986)
;
_journal_page_first 300
_journal_page_last 306
_journal_volume 35
_journal_year 1980
_chemical_formula_sum 'Br10 H12 N4 Ta2'
_chemical_name_systematic '(N H4)3 (N (Ta Br5)2)'
_space_group_IT_number 128
_symmetry_space_group_name_Hall '-P 4 2n'
_symmetry_space_group_name_H-M 'P 4/m n c'
_cell_angle_alpha 90
_cell_angle_beta 90
_cell_angle_gamma 90
_cell_formula_units_Z 2
_cell_length_a 7.269
_cell_length_b 7.269
_cell_length_c 19.19
_cell_volume 1013.968
_citation_journal_id_ASTM ZNBAD2
_cod_data_source_file Frank_ZNBAD2_1980_920.cif
_cod_data_source_block H12Br10N4Ta2
_cod_depositor_comments
;
 Marking attached hydrogen atoms.

 Antanas Vaitkus,
 2016-12-29
;
_cod_original_formula_sum 'H12 Br10 N4 Ta2'
_cod_database_code 7221345

loop_
_symmetry_equiv_pos_as_xyz
x,y,z
-y,x,z
-x,-y,z
y,-x,z
x+1/2,-y+1/2,-z+1/2
y+1/2,x+1/2,-z+1/2
-x+1/2,y+1/2,-z+1/2
-y+1/2,-x+1/2,-z+1/2
-x,-y,-z
y,-x,-z
x,y,-z
-y,x,-z
-x-1/2,y-1/2,z-1/2
-y-1/2,-x-1/2,z-1/2
x-1/2,-y-1/2,z-1/2
y-1/2,x-1/2,z-1/2

loop_
_atom_site_label
_atom_site_type_symbol
_atom_site_fract_x
_atom_site_fract_y
_atom_site_fract_z
_atom_site_occupancy
_atom_site_U_iso_or_equiv
_atom_site_attached_hydrogens
Ta1 Ta+5 0 0 0.0963 1 0.0 0
Br1 Br-1 0.1922 0.2865 0.1058 1 0.0 0
Br2 Br-1 0 0 0.239 1 0.0 0
N1 N-3 0 0 0.5 1 0.0 4
N2 N-3 0 0.5 0.25 1 0.0 4
N3 N-3 0 0 0 1 0.0 0
